data_2231724
loop_
_publ_author_name
'Fun, Hoong-Kun'
'Arshad, Suhana'
Dinesha
'Laxmeshwar, Sandeep'
'Nagaraja, G. K.'

_publ_section_title
;
 Bis(4-fluoroanilinium) sulfate
;
_journal_coeditor_code WN2446
_journal_issue 9
_journal_name_full 'Acta Crystallographica Section E'
_journal_page_first o2408
_journal_paper_doi 10.1107/S1600536811033137
_journal_volume 67
_journal_year 2011
_chemical_formula_iupac '2C6 H7 F N +, S O4 2-'
_chemical_formula_moiety '2(C6 H7 F N +), O4 S 2-'
_chemical_formula_sum 'C12 H14 F2 N2 O4 S'
_chemical_formula_weight 320.31
_chemical_name_systematic
;
Bis(4-fluoroanilinium) sulfate
;
_space_group_IT_number 19
_symmetry_cell_setting orthorhombic
_symmetry_space_group_name_Hall 'P 2ac 2ab'
_symmetry_space_group_name_H-M 'P 21 21 21'
_atom_sites_solution_hydrogens geom
_atom_sites_solution_primary direct
_atom_sites_solution_secondary difmap
_audit_creation_method SHELXL-97
_cell_angle_alpha 90.00
_cell_angle_beta 90.00
_cell_angle_gamma 90.00
_cell_formula_units_Z 4
_cell_length_a 6.2907(5)
_cell_length_b 7.4155(6)
_cell_length_c 30.168(3)
_cell_measurement_reflns_used 5694
_cell_measurement_temperature 296(2)
_cell_measurement_theta_max 27.50
_cell_measurement_theta_min 2.70
_cell_volume 1407.3(2)
_computing_cell_refinement 'SAINT (Bruker, 2009)'
_computing_data_collection 'APEX2 (Bruker, 2009)'
_computing_data_reduction 'SAINT (Bruker, 2009)'
_computing_molecular_graphics 'SHELXTL (Sheldrick, 2008)'
_computing_publication_material
;
SHELXTL (Sheldrick, 2008) and PLATON (Spek, 2009)
;
_computing_structure_refinement 'SHELXTL (Sheldrick, 2008)'
_computing_structure_solution 'SHELXTL (Sheldrick, 2008)'
_diffrn_ambient_temperature 296(2)
_diffrn_measured_fraction_theta_full 0.998
_diffrn_measured_fraction_theta_max 0.998
_diffrn_measurement_device_type
;
Bruker SMART APEXII DUO CCD area-detector
;
_diffrn_measurement_method '\f and \w'
_diffrn_radiation_monochromator graphite
_diffrn_radiation_source 'fine-focus sealed tube'
_diffrn_radiation_type MoK\a
_diffrn_radiation_wavelength 0.71073
_diffrn_reflns_av_R_equivalents 0.0444
_diffrn_reflns_av_sigmaI/netI 0.0262
_diffrn_reflns_limit_h_max 8
_diffrn_reflns_limit_h_min -8
_diffrn_reflns_limit_k_max 10
_diffrn_reflns_limit_k_min -10
_diffrn_reflns_limit_l_max 43
_diffrn_reflns_limit_l_min -43
_diffrn_reflns_number 31062
_diffrn_reflns_theta_full 30.59
_diffrn_reflns_theta_max 30.59
_diffrn_reflns_theta_min 2.70
_exptl_absorpt_coefficient_mu 0.270
_exptl_absorpt_correction_T_max 0.9821
_exptl_absorpt_correction_T_min 0.8588
_exptl_absorpt_correction_type multi-scan
_exptl_absorpt_process_details '(SADABS; Bruker, 2009)'
_exptl_crystal_colour colourless
_exptl_crystal_density_diffrn 1.512
_exptl_crystal_density_method 'not measured'
_exptl_crystal_description needle
_exptl_crystal_F_000 664
_exptl_crystal_size_max 0.58
_exptl_crystal_size_mid 0.12
_exptl_crystal_size_min 0.07
_refine_diff_density_max 0.177
_refine_diff_density_min -0.387
_refine_ls_abs_structure_details 'Flack (1983), 1794 Friedel pairs'
_refine_ls_abs_structure_Flack 0.50(10)
_refine_ls_extinction_method none
_refine_ls_goodness_of_fit_ref 0.976
_refine_ls_hydrogen_treatment constr
_refine_ls_matrix_type full
_refine_ls_number_parameters 191
_refine_ls_number_reflns 4292
_refine_ls_number_restraints 0
_refine_ls_restrained_S_all 0.976
_refine_ls_R_factor_all 0.0506
_refine_ls_R_factor_gt 0.0381
_refine_ls_shift/su_max 0.000
_refine_ls_shift/su_mean 0.000
_refine_ls_structure_factor_coef Fsqd
_refine_ls_weighting_details 'calc w=1/[\s^2^(Fo^2^)+(0.0492P)^2^+0.3770P] where P=(Fo^2^+2Fc^2^)/3'
_refine_ls_weighting_scheme calc
_refine_ls_wR_factor_gt 0.0950
_refine_ls_wR_factor_ref 0.1026
_reflns_number_gt 3503
_reflns_number_total 4292
_reflns_threshold_expression I>2sigma(I)
_cod_data_source_file wn2446.cif
_cod_data_source_block I
_cod_database_code 2231724
_cod_database_fobs_code 2231724

loop_
_symmetry_equiv_pos_as_xyz
'x, y, z'
'-x+1/2, -y, z+1/2'
'-x, y+1/2, -z+1/2'
'x+1/2, -y+1/2, -z'

loop_
_atom_site_type_symbol
_atom_site_label
_atom_site_fract_x
_atom_site_fract_y
_atom_site_fract_z
_atom_site_U_iso_or_equiv
_atom_site_adp_type
_atom_site_calc_flag
_atom_site_refinement_flags
_atom_site_occupancy
_atom_site_symmetry_multiplicity
S S1 -0.00432(8) 0.47390(4) 0.013801(11) 0.02691(9) Uani d . 1 1
F F1 0.5089(5) 0.3730(3) 0.25139(4) 0.1033(6) Uani d . 1 1
F F2 -0.0181(4) 0.8372(3) 0.22704(4) 0.1096(7) Uani d . 1 1
O O1 -0.0040(3) 0.29560(14) 0.03416(4) 0.0452(3) Uani d . 1 1
O O2 -0.2002(2) 0.5713(2) 0.02606(5) 0.0372(3) Uani d . 1 1
O O3 0.1801(2) 0.5795(2) 0.02941(5) 0.0381(4) Uani d . 1 1
O O4 0.0060(3) 0.45980(17) -0.03476(4) 0.0470(3) Uani d . 1 1
N N1 -0.0142(3) 0.92624(16) 0.04544(4) 0.0309(3) Uani d . 1 1
H H1N1 0.0125 1.0369 0.0384 0.046 Uiso d R 1 1
H H2N1 -0.1252 0.8982 0.0330 0.046 Uiso d R 1 1
H H3N1 0.0935 0.8514 0.0315 0.046 Uiso d R 1 1
N N2 0.4960(3) 0.37944(17) 0.06828(4) 0.0332(3) Uani d . 1 1
H H1N2 0.5163 0.2639 0.0563 0.050 Uiso d R 1 1
H H2N2 0.3856 0.4288 0.0573 0.050 Uiso d R 1 1
H H3N2 0.6038 0.4605 0.0553 0.050 Uiso d R 1 1
C C1 0.3283(3) 0.4459(4) 0.13955(7) 0.0492(5) Uani d . 1 1
H H1A 0.2115 0.4926 0.1245 0.059 Uiso calc R 1 1
C C2 0.3318(4) 0.4435(4) 0.18574(7) 0.0639(7) Uani d . 1 1
H H2A 0.2179 0.4881 0.2020 0.077 Uiso calc R 1 1
C C3 0.5047(5) 0.3749(3) 0.20625(6) 0.0634(6) Uani d . 1 1
C C4 0.6765(5) 0.3079(4) 0.18406(8) 0.0646(7) Uani d . 1 1
H H4A 0.7923 0.2611 0.1994 0.077 Uiso calc R 1 1
C C5 0.6742(4) 0.3113(3) 0.13811(7) 0.0487(5) Uani d . 1 1
H H5A 0.7901 0.2686 0.1221 0.058 Uiso calc R 1 1
C C6 0.4990(4) 0.37857(19) 0.11639(5) 0.0326(3) Uani d . 1 1
C C7 -0.1933(3) 0.8307(3) 0.11348(6) 0.0434(5) Uani d . 1 1
H H7A -0.3113 0.7982 0.0967 0.052 Uiso calc R 1 1
C C8 -0.1934(4) 0.8076(4) 0.15908(7) 0.0583(6) Uani d . 1 1
H H8A -0.3101 0.7575 0.1734 0.070 Uiso calc R 1 1
C C9 -0.0178(5) 0.8602(4) 0.18240(6) 0.0636(7) Uani d . 1 1
C C10 0.1576(4) 0.9328(4) 0.16300(8) 0.0671(7) Uani d . 1 1
H H10A 0.2739 0.9677 0.1800 0.081 Uiso calc R 1 1
C C11 0.1593(4) 0.9536(3) 0.11737(7) 0.0496(5) Uani d . 1 1
H H11A 0.2778 1.0015 0.1032 0.059 Uiso calc R 1 1
C C12 -0.0157(3) 0.9027(2) 0.09331(5) 0.0317(3) Uani d . 1 1

loop_
_atom_site_aniso_label
_atom_site_aniso_U_11
_atom_site_aniso_U_22
_atom_site_aniso_U_33
_atom_site_aniso_U_12
_atom_site_aniso_U_13
_atom_site_aniso_U_23
S1 0.02748(16) 0.02319(15) 0.03006(16) -0.0005(2) 0.0004(2) 0.00064(11)
F1 0.1150(14) 0.1674(18) 0.0274(6) -0.006(2) -0.0039(9) 0.0034(8)
F2 0.1171(15) 0.1814(19) 0.0301(6) 0.013(2) 0.0030(10) 0.0157(9)
O1 0.0549(8) 0.0257(5) 0.0550(7) 0.0033(10) 0.0022(10) 0.0096(5)
O2 0.0269(6) 0.0333(9) 0.0515(8) 0.0032(6) 0.0029(6) -0.0008(7)
O3 0.0295(6) 0.0324(9) 0.0524(8) -0.0017(6) -0.0039(6) -0.0042(7)
O4 0.0639(8) 0.0467(7) 0.0303(6) 0.0010(14) 0.0026(8) -0.0026(5)
N1 0.0369(7) 0.0261(5) 0.0298(6) 0.0007(9) 0.0015(7) 0.0008(4)
N2 0.0321(6) 0.0393(6) 0.0283(6) -0.0015(10) 0.0003(9) 0.0001(4)
C1 0.0423(10) 0.0681(15) 0.0373(10) 0.0054(11) 0.0034(8) -0.0018(10)
C2 0.0595(14) 0.095(2) 0.0372(11) 0.0064(16) 0.0121(10) -0.0068(13)
C3 0.0767(16) 0.0857(16) 0.0279(8) -0.008(2) -0.0039(15) 0.0008(8)
C4 0.0707(17) 0.0807(19) 0.0424(12) 0.0137(15) -0.0198(11) 0.0016(12)
C5 0.0482(12) 0.0584(14) 0.0394(10) 0.0137(11) -0.0061(9) -0.0058(10)
C6 0.0364(8) 0.0336(7) 0.0279(6) -0.0029(12) -0.0022(10) -0.0012(5)
C7 0.0436(11) 0.0487(12) 0.0380(10) -0.0036(10) 0.0068(8) -0.0001(9)
C8 0.0661(16) 0.0679(16) 0.0409(11) -0.0040(14) 0.0180(11) 0.0081(11)
C9 0.0770(18) 0.0866(16) 0.0272(8) 0.010(2) 0.0032(13) 0.0061(9)
C10 0.0642(15) 0.097(2) 0.0400(11) -0.0012(16) -0.0178(11) -0.0017(14)
C11 0.0458(11) 0.0629(14) 0.0399(10) -0.0086(11) -0.0051(9) 0.0039(10)
C12 0.0372(9) 0.0281(6) 0.0298(7) 0.0017(10) 0.0002(9) 0.0012(5)

loop_
_atom_type_symbol
_atom_type_description
_atom_type_scat_dispersion_real
_atom_type_scat_dispersion_imag
_atom_type_scat_source
C C 0.0033 0.0016 'International Tables Vol C Tables 4.2.6.8 and 6.1.1.4'
H H 0.0000 0.0000 'International Tables Vol C Tables 4.2.6.8 and 6.1.1.4'
N N 0.0061 0.0033 'International Tables Vol C Tables 4.2.6.8 and 6.1.1.4'
O O 0.0106 0.0060 'International Tables Vol C Tables 4.2.6.8 and 6.1.1.4'
F F 0.0171 0.0103 'International Tables Vol C Tables 4.2.6.8 and 6.1.1.4'
S S 0.1246 0.1234 'International Tables Vol C Tables 4.2.6.8 and 6.1.1.4'

loop_
_geom_angle_atom_site_label_1
_geom_angle_atom_site_label_2
_geom_angle_atom_site_label_3
_geom_angle
O1 S1 O4 110.81(7)
O1 S1 O2 109.84(10)
O4 S1 O2 108.76(10)
O1 S1 O3 110.21(10)
O4 S1 O3 108.71(10)
O2 S1 O3 108.45(7)
C12 N1 H1N1 111.1
C12 N1 H2N1 114.8
H1N1 N1 H2N1 107.0
C12 N1 H3N1 111.5
H1N1 N1 H3N1 107.5
H2N1 N1 H3N1 104.5
C6 N2 H1N2 112.3
C6 N2 H2N2 113.7
H1N2 N2 H2N2 110.6
C6 N2 H3N2 113.0
H1N2 N2 H3N2 108.0
H2N2 N2 H3N2 98.3
C6 C1 C2 119.4(2)
C6 C1 H1A 120.3
C2 C1 H1A 120.3
C3 C2 C1 118.4(2)
C3 C2 H2A 120.8
C1 C2 H2A 120.8
C2 C3 F1 118.5(3)
C2 C3 C4 123.4(2)
F1 C3 C4 118.1(3)
C3 C4 C5 118.4(2)
C3 C4 H4A 120.8
C5 C4 H4A 120.8
C6 C5 C4 119.4(2)
C6 C5 H5A 120.3
C4 C5 H5A 120.3
C1 C6 C5 121.03(16)
C1 C6 N2 119.73(19)
C5 C6 N2 119.24(19)
C12 C7 C8 119.1(2)
C12 C7 H7A 120.5
C8 C7 H7A 120.5
C9 C8 C7 118.4(2)
C9 C8 H8A 120.8
C7 C8 H8A 120.8
F2 C9 C10 118.5(3)
F2 C9 C8 118.3(3)
C10 C9 C8 123.19(19)
C9 C10 C11 118.5(2)
C9 C10 H10A 120.7
C11 C10 H10A 120.7
C12 C11 C10 119.3(2)
C12 C11 H11A 120.4
C10 C11 H11A 120.4
C11 C12 C7 121.54(17)
C11 C12 N1 119.15(19)
C7 C12 N1 119.31(18)

loop_
_geom_bond_atom_site_label_1
_geom_bond_atom_site_label_2
_geom_bond_distance
S1 O1 1.4579(11)
S1 O4 1.4700(11)
S1 O2 1.4755(14)
S1 O3 1.4767(14)
F1 C3 1.362(2)
F2 C9 1.357(2)
N1 C12 1.4548(19)
N1 H1N1 0.8644
N1 H2N1 0.8198
N1 H3N1 0.9724
N2 C6 1.4513(17)
N2 H1N2 0.9393
N2 H2N2 0.8524
N2 H3N2 0.9875
C1 C6 1.376(3)
C1 C2 1.394(3)
C1 H1A 0.9300
C2 C3 1.350(4)
C2 H2A 0.9300
C3 C4 1.365(4)
C4 C5 1.387(3)
C4 H4A 0.9300
C5 C6 1.376(3)
C5 H5A 0.9300
C7 C12 1.379(3)
C7 C8 1.386(3)
C7 H7A 0.9300
C8 C9 1.366(4)
C8 H8A 0.9300
C9 C10 1.360(4)
C10 C11 1.385(3)
C10 H10A 0.9300
C11 C12 1.371(3)
C11 H11A 0.9300

loop_
_geom_hbond_atom_site_label_D
_geom_hbond_atom_site_label_H
_geom_hbond_atom_site_label_A
_geom_hbond_site_symmetry_A
_geom_hbond_distance_DH
_geom_hbond_distance_HA
_geom_hbond_distance_DA
_geom_hbond_angle_DHA
_geom_hbond_publ_flag
N1 H3N1 O3 . 0.97 2.09 2.887(3) 138 yes
N2 H2N2 O3 . 0.85 1.90 2.741(3) 168 yes
N1 H1N1 O1 1_565 0.86 1.92 2.761(2) 162 yes
N1 H2N1 O3 4_465 0.82 2.25 2.967(2) 145.9 yes
N1 H2N1 O4 4_465 0.82 2.55 3.151(3) 131.4 yes
N1 H3N1 O2 4_565 0.97 2.24 2.925(2) 126.4 yes
N2 H1N2 O4 4_555 0.94 1.78 2.7121(18) 170 yes
N2 H3N2 O2 1_655 0.99 1.72 2.702(2) 170 yes
C11 H11A O4 4_565 0.93 2.53 3.374(3) 150.8 yes

loop_
_geom_torsion_atom_site_label_1
_geom_torsion_atom_site_label_2
_geom_torsion_atom_site_label_3
_geom_torsion_atom_site_label_4
_geom_torsion
C6 C1 C2 C3 0.2(4)
C1 C2 C3 F1 179.8(2)
C1 C2 C3 C4 0.1(5)
C2 C3 C4 C5 0.4(5)
F1 C3 C4 C5 -179.3(2)
C3 C4 C5 C6 -1.1(4)
C2 C1 C6 C5 -0.9(4)
C2 C1 C6 N2 179.6(2)
C4 C5 C6 C1 1.4(4)
C4 C5 C6 N2 -179.1(2)
C12 C7 C8 C9 1.1(4)
C7 C8 C9 F2 -179.9(2)
C7 C8 C9 C10 -0.5(4)
F2 C9 C10 C11 179.0(3)
C8 C9 C10 C11 -0.4(5)
C9 C10 C11 C12 0.8(4)
C10 C11 C12 C7 -0.2(4)
C10 C11 C12 N1 179.4(2)
C8 C7 C12 C11 -0.8(3)
C8 C7 C12 N1 179.62(19)

loop_
_cod_related_entry_id
_cod_related_entry_database
_cod_related_entry_code
1 ChemSpider 30656979
